data_1545918
loop_
_publ_author_name
'Mahmood, Natheer B.'
'Al-Shakarchi, Emad K.'

_publ_section_title
;
 Simulation and Experimental data of P-E Hysteresis Loop in BNT and BKT
;
_journal_coden_ASTM JMPOCW
_journal_issue 5
_journal_name_full 'Journal of Modern Physics'
_journal_page_first 844
_journal_page_last 851
_journal_paper_doi 10.4236/jmp.2017.85053
_journal_volume 8
_journal_year 2017
_chemical_formula_analytical Bi0.5Na0.5TiO3
_chemical_formula_structural Bi0.5Na0.5TiO3
_chemical_formula_sum 'Bi0.5 Na0.5 O9 Ti'
_chemical_formula_weight 307.860
_chemical_formula_weight_meas 211.850
_chemical_melting_point 1543.000
_chemical_name_common 'Bismuth Sodium Titanate'
_chemical_name_systematic BNT
_space_group_IT_number 161
_symmetry_Int_Tables_number 161
_symmetry_space_group_name_Hall 'R 3 -2"c'
_symmetry_space_group_name_H-M 'R 3 c :H'
_audit_creation_date 2017-05-04
_audit_creation_method 'Created with CONVERT.DLL (www.crystalimpact.com)'
_audit_update_record 2017-05-04
_cell_angle_alpha 90.000
_cell_angle_beta 90.000
_cell_angle_gamma 120.000
_cell_formula_units_Z 6
_cell_length_a 5.4900
_cell_length_b 5.4900
_cell_length_c 13.3870
_cell_volume 349.429
_exptl_crystal_density_meas 5.990
_refine_ls_R_factor_all 1.000
_refine_ls_R_factor_obs 1.000
_cod_data_source_file BNTR3c.cif
_cod_data_source_block BNT
_cod_original_cell_volume 349.4
_cod_original_sg_symbol_Hall R_3_-2"c
_cod_original_sg_symbol_H-M 'R 3 c'
_cod_original_formula_sum 'Na0.5 Bi0.5 Ti O9'
_cod_database_code 1545918

loop_
_symmetry_equiv_pos_site_id
_symmetry_equiv_pos_as_xyz
1 x,y,z
2 -y,x-y,z
3 -x+y,-x,z
4 -x+y,y,1/2+z
5 x,x-y,1/2+z
6 -y,-x,1/2+z
7 2/3+x,1/3+y,1/3+z
8 2/3-y,1/3+x-y,1/3+z
9 2/3-x+y,1/3-x,1/3+z
10 2/3-x+y,1/3+y,5/6+z
11 2/3+x,1/3+x-y,5/6+z
12 2/3-y,1/3-x,5/6+z
13 1/3+x,2/3+y,2/3+z
14 1/3-y,2/3+x-y,2/3+z
15 1/3-x+y,2/3-x,2/3+z
16 1/3-x+y,2/3+y,1.16667+z
17 1/3+x,2/3+x-y,1.16667+z
18 1/3-y,2/3-x,1.16667+z

loop_
_atom_site_label
_atom_site_type_symbol
_atom_site_fract_x
_atom_site_fract_y
_atom_site_fract_z
_atom_site_occupancy
_atom_site_symmetry_multiplicity
_atom_site_Wyckoff_symbol
_atom_site_calc_flag
Na1 Na 0.0000 0.0000 0.2627 0.500 6 a d
Bi1 Bi 0.0000 0.0000 0.2627 0.500 6 a d
Ti1 Ti 0.0000 0.0000 0.0063 1.000 6 a d
O1 O 0.1260 0.3360 0.0833 3.000 18 b d

loop_
_atom_type_symbol
Na
Bi
Ti
O
